data_4102434
loop_
_publ_author_name
'Qi-Kui Liu'
'Jian-Ping Ma'
'Yu-Bin Dong'

_publ_section_title
;
 Adsorption and Separation of Reactive Aromatic Isomers and Generation and
 Stabilization of Their Radicals within Cadmium(II)-Triazole Metal-Organic
 Confined Space in a Single-Crystal-to-Single-Crystal Fashion
;
_journal_name_full 'Journal of the American Chemical Society'
_journal_page_first 7005
_journal_page_last 7017
_journal_paper_doi 10.1021/ja101807c
_journal_volume 132
_journal_year 2010
_chemical_formula_sum 'C58 H44 Cd Cl2 N12 O12'
_chemical_formula_weight 1284.35
_chemical_name_systematic
; 
 ? 
;
_space_group_IT_number 96
_symmetry_cell_setting tetragonal
_symmetry_space_group_name_Hall 'P 4nw 2abw'
_symmetry_space_group_name_H-M 'P 43 21 2'
_atom_sites_solution_hydrogens geom
_atom_sites_solution_primary direct
_atom_sites_solution_secondary difmap
_audit_creation_method SHELXL-97
_cell_angle_alpha 90.00
_cell_angle_beta 90.00
_cell_angle_gamma 90.00
_cell_formula_units_Z 4
_cell_length_a 15.826(2)
_cell_length_b 15.826(2)
_cell_length_c 21.639(6)
_cell_measurement_reflns_used 11001
_cell_measurement_temperature 123(2)
_cell_measurement_theta_max 28.154
_cell_measurement_theta_min 2.280
_cell_volume 5419.8(18)
_computing_cell_refinement 'Bruker SMART'
_computing_data_collection 'Bruker SMART'
_computing_data_reduction 'Bruker SAINT'
_computing_molecular_graphics 'Bruker SHELXTL'
_computing_publication_material 'Bruker SHELXTL'
_computing_structure_refinement 'SHELXL-97 (Sheldrick, 1997)'
_computing_structure_solution 'SHELXS-97 (Sheldrick, 1990)'
_diffrn_ambient_temperature 123(2)
_diffrn_measured_fraction_theta_full 1.000
_diffrn_measured_fraction_theta_max 1.000
_diffrn_measurement_device_type 'CCD area detector'
_diffrn_measurement_method 'phi and omega scans'
_diffrn_radiation_monochromator graphite
_diffrn_radiation_source 'fine-focus sealed tube'
_diffrn_radiation_type MoK\a
_diffrn_radiation_wavelength 0.71073
_diffrn_reflns_av_R_equivalents 0.0672
_diffrn_reflns_av_sigmaI/netI 0.0500
_diffrn_reflns_limit_h_max 19
_diffrn_reflns_limit_h_min -16
_diffrn_reflns_limit_k_max 19
_diffrn_reflns_limit_k_min -10
_diffrn_reflns_limit_l_max 26
_diffrn_reflns_limit_l_min -24
_diffrn_reflns_number 27679
_diffrn_reflns_theta_full 25.50
_diffrn_reflns_theta_max 25.50
_diffrn_reflns_theta_min 1.59
_exptl_absorpt_coefficient_mu 0.580
_exptl_absorpt_correction_T_max 0.9232
_exptl_absorpt_correction_T_min 0.8228
_exptl_absorpt_correction_type multi-scan
_exptl_absorpt_process_details sadabs
_exptl_crystal_colour colorless
_exptl_crystal_density_diffrn 1.574
_exptl_crystal_density_method 'not measured'
_exptl_crystal_description block
_exptl_crystal_F_000 2616
_exptl_crystal_size_max 0.35
_exptl_crystal_size_mid 0.26
_exptl_crystal_size_min 0.14
_refine_diff_density_max 1.765
_refine_diff_density_min -0.782
_refine_diff_density_rms 0.151
_refine_ls_abs_structure_details 'Flack H D (1983), Acta Cryst. A39, 876-881'
_refine_ls_abs_structure_Flack 0.04(6)
_refine_ls_extinction_method none
_refine_ls_goodness_of_fit_ref 1.133
_refine_ls_hydrogen_treatment constr
_refine_ls_matrix_type full
_refine_ls_number_parameters 340
_refine_ls_number_reflns 5054
_refine_ls_number_restraints 13
_refine_ls_restrained_S_all 1.132
_refine_ls_R_factor_all 0.0831
_refine_ls_R_factor_gt 0.0783
_refine_ls_shift/su_max 0.001
_refine_ls_shift/su_mean 0.000
_refine_ls_structure_factor_coef Fsqd
_refine_ls_weighting_details 'calc w=1/[\s^2^(Fo^2^)+(0.1058P)^2^+32.5989P] where P=(Fo^2^+2Fc^2^)/3'
_refine_ls_weighting_scheme calc
_refine_ls_wR_factor_gt 0.2143
_refine_ls_wR_factor_ref 0.2177
_reflns_number_gt 4691
_reflns_number_total 5054
_reflns_threshold_expression >2sigma(I)
_cod_data_source_file ja101807c_si_003_01.cif
_cod_data_source_block 2
_cod_database_code 4102434

loop_
_symmetry_equiv_pos_as_xyz
'x, y, z'
'-x, -y, z+1/2'
'-y+1/2, x+1/2, z+3/4'
'y+1/2, -x+1/2, z+1/4'
'-x+1/2, y+1/2, -z+3/4'
'x+1/2, -y+1/2, -z+1/4'
'y, x, -z'
'-y, -x, -z+1/2'

loop_
_atom_site_label
_atom_site_type_symbol
_atom_site_fract_x
_atom_site_fract_y
_atom_site_fract_z
_atom_site_U_iso_or_equiv
_atom_site_adp_type
_atom_site_occupancy
_atom_site_symmetry_multiplicity
_atom_site_calc_flag
_atom_site_refinement_flags
C1 C 0.0863(6) 0.8594(6) 0.1105(4) 0.033(2) Uani 1 1 d .
H1 H 0.0364 0.8889 0.0992 0.040 Uiso 1 1 calc R
C2 C 0.1150(5) 0.7965(5) 0.0717(4) 0.0274(18) Uani 1 1 d .
H2 H 0.0837 0.7827 0.0356 0.033 Uiso 1 1 calc R
C3 C 0.1881(6) 0.7537(6) 0.0846(4) 0.0314(19) Uani 1 1 d .
C4 C 0.2329(6) 0.7803(6) 0.1368(4) 0.038(2) Uani 1 1 d .
H4 H 0.2866 0.7572 0.1464 0.045 Uiso 1 1 calc R
C5 C 0.1958(6) 0.8425(6) 0.1747(4) 0.037(2) Uani 1 1 d .
H5 H 0.2246 0.8578 0.2116 0.045 Uiso 1 1 calc R
C6 C 0.2193(5) 0.6805(5) 0.0488(4) 0.0254(17) Uani 1 1 d .
C7 C 0.1920(6) 0.6671(5) -0.0126(4) 0.030(2) Uani 1 1 d .
H7 H 0.1519 0.7040 -0.0310 0.036 Uiso 1 1 calc R
C8 C 0.2235(7) 0.6012(7) -0.0447(4) 0.039(2) Uani 1 1 d .
H8 H 0.2044 0.5927 -0.0858 0.047 Uiso 1 1 calc R
C9 C 0.2824(6) 0.5454(6) -0.0208(4) 0.033(2) Uani 1 1 d .
H9 H 0.3032 0.4992 -0.0442 0.039 Uiso 1 1 calc R
C10 C 0.3100(5) 0.5607(6) 0.0408(3) 0.0237(16) Uani 1 1 d .
C11 C 0.2785(6) 0.6269(6) 0.0739(4) 0.030(2) Uani 1 1 d .
H11 H 0.2978 0.6361 0.1149 0.036 Uiso 1 1 calc R
C12 C 0.3722(5) 0.5037(5) 0.0705(4) 0.0232(16) Uani 1 1 d .
C13 C 0.4243(5) 0.4091(5) 0.1318(3) 0.0246(16) Uani 1 1 d .
C14 C 0.4321(6) 0.3385(5) 0.1769(4) 0.0279(18) Uani 1 1 d .
C15 C 0.5053(6) 0.3375(6) 0.2140(4) 0.035(2) Uani 1 1 d .
H15 H 0.5464 0.3811 0.2107 0.042 Uiso 1 1 calc R
C16 C 0.5160(6) 0.2715(7) 0.2551(5) 0.044(2) Uani 1 1 d .
H16 H 0.5651 0.2687 0.2803 0.053 Uiso 1 1 calc R
C17 C 0.4553(6) 0.2104(6) 0.2592(5) 0.044(3) Uani 1 1 d .
H17 H 0.4624 0.1669 0.2890 0.05(3) Uiso 1 1 calc R
C18 C 0.3846(5) 0.2083(5) 0.2227(4) 0.0258(17) Uani 1 1 d .
C19 C 0.3739(5) 0.2757(5) 0.1811(4) 0.0234(17) Uani 1 1 d .
H19 H 0.3251 0.2774 0.1555 0.028 Uiso 1 1 calc R
C20 C 0.3193(5) 0.1420(5) 0.2283(4) 0.0273(19) Uani 1 1 d .
C21 C 0.2617(6) 0.1242(7) 0.1806(4) 0.038(2) Uani 1 1 d .
H21 H 0.2663 0.1525 0.1420 0.046 Uiso 1 1 calc R
C22 C 0.1995(6) 0.0665(7) 0.1898(4) 0.037(2) Uani 1 1 d .
H22 H 0.1622 0.0555 0.1563 0.044 Uiso 1 1 calc R
C23 C 0.2429(6) 0.0398(5) 0.2869(4) 0.0300(19) Uani 1 1 d .
H23 H 0.2376 0.0098 0.3247 0.036 Uiso 1 1 calc R
C24 C 0.3087(6) 0.0974(6) 0.2814(4) 0.034(2) Uani 1 1 d .
H24 H 0.3466 0.1056 0.3149 0.041 Uiso 1 1 calc R
C25 C 0.4723(13) 1.0714(13) 0.0328(15) 0.209(15) Uiso 1 1 d D
H25 H 0.4333 1.1121 0.0177 0.251 Uiso 1 1 calc R
C26 C 0.4869(15) 1.0500(16) 0.0923(14) 0.31(3) Uiso 1 1 d D
H26 H 0.4601 1.0728 0.1279 0.376 Uiso 1 1 calc R
C27 C 0.5555(16) 0.9817(15) 0.0908(8) 0.191(13) Uiso 1 1 d D
H27 H 0.5798 0.9536 0.1253 0.229 Uiso 1 1 calc R
C28 C 0.5745(9) 0.9695(9) 0.0313(7) 0.099(6) Uiso 1 1 d D
C29 C 0.6268(10) 0.9221(10) -0.0087(9) 0.118(7) Uiso 1 1 d D
H29 H 0.6669 0.8809 0.0040 0.142 Uiso 1 1 calc R
Cd1 Cd 0.55803(3) 0.55803(3) 0.0000 0.0227(2) Uani 1 2 d S
Cl1 Cl 0.26955(17) 0.26955(17) 0.0000 0.0547(10) Uani 1 2 d S
Cl2 Cl 0.8779(2) 0.8779(2) 0.0000 0.0673(11) Uiso 1 2 d S
N1 N 0.1242(5) 0.8808(5) 0.1623(3) 0.0327(16) Uani 1 1 d .
N2 N 0.4546(4) 0.5062(4) 0.0652(3) 0.0275(15) Uani 1 1 d .
N3 N 0.4881(4) 0.4452(5) 0.1046(3) 0.0284(15) Uani 1 1 d .
N4 N 0.3506(4) 0.4440(5) 0.1121(3) 0.0268(15) Uani 1 1 d .
N5 N 0.2699(5) 0.4251(5) 0.1331(4) 0.042(2) Uani 1 1 d .
H5A H 0.2498 0.4693 0.1556 0.050 Uiso 1 1 d R
H5B H 0.2356 0.4162 0.1000 0.050 Uiso 1 1 d R
N6 N 0.1867(4) 0.0239(4) 0.2425(4) 0.0301(16) Uani 1 1 d .
O1 O 0.2368(13) 0.2342(10) 0.0523(5) 0.142(6) Uani 1 1 d .
O2 O 0.3394(12) 0.276(3) 0.0026(17) 0.39(3) Uani 1 1 d .
O3 O 0.9009(12) 0.8347(12) 0.0588(9) 0.160(7) Uiso 1 1 d .
O4 O 0.8148(17) 0.9408(18) 0.0265(12) 0.108(7) Uiso 0.50 1 d P
O5 O 0.938(3) 0.938(3) 0.0000 0.36(3) Uiso 1 2 d S
O6 O 0.5252(9) 1.0224(9) -0.0006(8) 0.128(5) Uiso 1 1 d D
O7 O 0.6117(15) 0.9432(15) -0.0643(8) 0.272(14) Uiso 1 1 d D

loop_
_atom_site_aniso_label
_atom_site_aniso_U_11
_atom_site_aniso_U_22
_atom_site_aniso_U_33
_atom_site_aniso_U_23
_atom_site_aniso_U_13
_atom_site_aniso_U_12
C1 0.031(5) 0.036(5) 0.033(5) 0.011(4) -0.003(4) 0.007(4)
C2 0.026(4) 0.030(4) 0.026(4) 0.007(3) -0.004(3) 0.005(4)
C3 0.035(5) 0.032(5) 0.027(4) 0.003(4) 0.001(4) -0.005(4)
C4 0.028(5) 0.047(6) 0.038(5) -0.014(4) -0.009(4) 0.025(4)
C5 0.035(5) 0.047(6) 0.031(5) -0.009(4) -0.007(4) 0.016(4)
C6 0.024(4) 0.029(4) 0.023(4) 0.001(3) 0.007(3) 0.003(3)
C7 0.032(5) 0.029(4) 0.028(5) 0.004(3) -0.003(3) 0.001(4)
C8 0.040(6) 0.045(6) 0.031(5) -0.010(4) -0.005(4) -0.004(5)
C9 0.031(5) 0.036(5) 0.031(4) -0.010(4) -0.008(4) -0.001(4)
C10 0.020(4) 0.026(4) 0.025(4) 0.010(4) 0.002(3) -0.005(4)
C11 0.033(5) 0.038(5) 0.020(4) -0.001(4) 0.007(4) 0.003(4)
C12 0.026(4) 0.021(4) 0.023(4) -0.002(3) 0.000(3) -0.002(3)
C13 0.021(4) 0.028(4) 0.025(4) 0.004(3) 0.004(3) -0.001(3)
C14 0.028(4) 0.029(4) 0.026(4) 0.003(3) -0.002(4) 0.013(4)
C15 0.024(4) 0.034(5) 0.047(5) 0.011(4) -0.011(4) -0.010(4)
C16 0.036(5) 0.056(6) 0.041(5) 0.013(5) -0.003(5) -0.010(4)
C17 0.037(5) 0.044(5) 0.050(6) 0.023(5) -0.019(5) 0.003(4)
C18 0.025(4) 0.024(4) 0.029(4) 0.004(3) 0.001(3) 0.002(3)
C19 0.018(4) 0.024(4) 0.028(4) 0.001(3) 0.001(3) 0.005(3)
C20 0.022(4) 0.022(4) 0.038(5) -0.003(3) 0.001(4) 0.006(3)
C21 0.034(5) 0.053(6) 0.028(4) 0.018(4) -0.004(4) 0.001(5)
C22 0.034(5) 0.049(6) 0.028(4) 0.008(4) -0.010(4) -0.010(5)
C23 0.041(5) 0.023(4) 0.026(4) 0.005(3) 0.005(4) 0.001(4)
C24 0.039(5) 0.026(4) 0.038(5) 0.014(4) -0.009(4) 0.005(4)
Cd1 0.0211(3) 0.0211(3) 0.0259(4) 0.0005(3) -0.0005(3) -0.0058(3)
Cl1 0.0616(15) 0.0616(15) 0.0408(18) 0.0114(16) -0.0114(16) -0.0172(19)
N1 0.021(4) 0.037(5) 0.040(4) 0.002(4) 0.000(3) 0.000(3)
N2 0.023(4) 0.022(3) 0.037(4) -0.001(3) 0.000(3) 0.001(3)
N3 0.027(3) 0.027(4) 0.031(3) -0.001(3) -0.005(3) 0.002(3)
N4 0.020(3) 0.031(4) 0.030(3) 0.008(3) 0.012(3) 0.005(3)
N5 0.028(4) 0.045(5) 0.052(5) 0.022(4) 0.014(3) 0.007(4)
N6 0.028(4) 0.028(3) 0.035(4) -0.006(3) 0.001(3) 0.007(3)
O1 0.25(2) 0.125(12) 0.048(6) 0.037(7) -0.024(9) -0.068(11)
O2 0.076(11) 0.94(10) 0.160(17) 0.06(5) 0.019(15) -0.09(3)

loop_
_atom_type_symbol
_atom_type_description
_atom_type_scat_dispersion_real
_atom_type_scat_dispersion_imag
_atom_type_scat_source
C C 0.0033 0.0016 'International Tables Vol C Tables 4.2.6.8 and 6.1.1.4'
H H 0.0000 0.0000 'International Tables Vol C Tables 4.2.6.8 and 6.1.1.4'
N N 0.0061 0.0033 'International Tables Vol C Tables 4.2.6.8 and 6.1.1.4'
O O 0.0106 0.0060 'International Tables Vol C Tables 4.2.6.8 and 6.1.1.4'
Cl Cl 0.1484 0.1585 'International Tables Vol C Tables 4.2.6.8 and 6.1.1.4'
Cd Cd -0.8075 1.2024 'International Tables Vol C Tables 4.2.6.8 and 6.1.1.4'

loop_
_geom_angle_atom_site_label_1
_geom_angle_atom_site_label_2
_geom_angle_atom_site_label_3
_geom_angle
_geom_angle_site_symmetry_1
_geom_angle_site_symmetry_3
N1 C1 C2 123.6(8) . .
N1 C1 H1 118.2 . .
C2 C1 H1 118.2 . .
C3 C2 C1 120.7(8) . .
C3 C2 H2 119.6 . .
C1 C2 H2 119.6 . .
C2 C3 C4 116.4(8) . .
C2 C3 C6 124.3(8) . .
C4 C3 C6 119.3(8) . .
C3 C4 C5 118.0(8) . .
C3 C4 H4 121.0 . .
C5 C4 H4 121.0 . .
N1 C5 C4 124.2(9) . .
N1 C5 H5 117.9 . .
C4 C5 H5 117.9 . .
C11 C6 C7 119.1(8) . .
C11 C6 C3 120.4(8) . .
C7 C6 C3 120.5(8) . .
C8 C7 C6 119.2(8) . .
C8 C7 H7 120.4 . .
C6 C7 H7 120.4 . .
C7 C8 C9 123.3(9) . .
C7 C8 H8 118.3 . .
C9 C8 H8 118.3 . .
C8 C9 C10 116.7(9) . .
C8 C9 H9 121.7 . .
C10 C9 H9 121.7 . .
C11 C10 C9 120.6(8) . .
C11 C10 C12 118.9(7) . .
C9 C10 C12 120.5(8) . .
C10 C11 C6 121.1(8) . .
C10 C11 H11 119.4 . .
C6 C11 H11 119.4 . .
N2 C12 N4 109.4(7) . .
N2 C12 C10 127.2(7) . .
N4 C12 C10 123.2(7) . .
N3 C13 N4 110.3(7) . .
N3 C13 C14 124.2(7) . .
N4 C13 C14 125.6(7) . .
C19 C14 C15 120.8(7) . .
C19 C14 C13 122.4(8) . .
C15 C14 C13 116.8(8) . .
C16 C15 C14 118.4(8) . .
C16 C15 H15 120.8 . .
C14 C15 H15 120.8 . .
C17 C16 C15 119.4(9) . .
C17 C16 H16 120.3 . .
C15 C16 H16 120.3 . .
C16 C17 C18 123.6(9) . .
C16 C17 H17 118.2 . .
C18 C17 H17 118.2 . .
C17 C18 C19 116.8(8) . .
C17 C18 C20 122.7(8) . .
C19 C18 C20 120.4(8) . .
C14 C19 C18 121.0(8) . .
C14 C19 H19 119.5 . .
C18 C19 H19 119.5 . .
C24 C20 C21 115.9(8) . .
C24 C20 C18 121.6(8) . .
C21 C20 C18 122.4(8) . .
C22 C21 C20 119.8(8) . .
C22 C21 H21 120.1 . .
C20 C21 H21 120.1 . .
N6 C22 C21 124.9(8) . .
N6 C22 H22 117.5 . .
C21 C22 H22 117.5 . .
N6 C23 C24 124.3(8) . .
N6 C23 H23 117.9 . .
C24 C23 H23 117.9 . .
C20 C24 C23 120.3(9) . .
C20 C24 H24 119.8 . .
C23 C24 H24 119.8 . .
O6 C25 C26 105.1(16) . .
O6 C25 H25 127.4 . .
C26 C25 H25 127.4 . .
C25 C26 C27 106.1(8) . .
C25 C26 H26 127.0 . .
C27 C26 H26 127.0 . .
C28 C27 C26 106.4(8) . .
C28 C27 H27 126.8 . .
C26 C27 H27 126.8 . .
C27 C28 O6 106.0(16) . .
C27 C28 C29 142.9(18) . .
O6 C28 C29 111.1(14) . .
O7 C29 C28 109.2(11) . .
O7 C29 H29 125.4 . .
C28 C29 H29 125.4 . .
N2 Cd1 N2 82.6(3) 7 .
N2 Cd1 N1 88.2(2) 7 3_654
N2 Cd1 N1 159.0(3) . 3_654
N2 Cd1 N1 159.0(3) 7 6_565
N2 Cd1 N1 88.2(2) . 6_565
N1 Cd1 N1 106.2(3) 3_654 6_565
N2 Cd1 N6 111.4(2) 7 3_554
N2 Cd1 N6 87.7(2) . 3_554
N1 Cd1 N6 78.1(3) 3_654 3_554
N1 Cd1 N6 86.9(3) 6_565 3_554
N2 Cd1 N6 87.7(2) 7 6
N2 Cd1 N6 111.4(2) . 6
N1 Cd1 N6 86.9(3) 3_654 6
N1 Cd1 N6 78.1(3) 6_565 6
N6 Cd1 N6 155.0(3) 3_554 6
O2 Cl1 O2 79(5) 7 .
O2 Cl1 O1 112.0(19) 7 7
O2 Cl1 O1 119(2) . 7
O2 Cl1 O1 119(2) 7 .
O2 Cl1 O1 112.0(19) . .
O1 Cl1 O1 112.2(11) 7 .
O5 Cl2 O3 98.7(8) . 7
O5 Cl2 O3 98.7(8) . .
O3 Cl2 O3 162.6(16) 7 .
O5 Cl2 O4 90.1(11) . .
O3 Cl2 O4 82.0(12) 7 .
O3 Cl2 O4 98.0(12) . .
O5 Cl2 O4 90.1(11) . 7
O3 Cl2 O4 98.0(12) 7 7
O3 Cl2 O4 82.0(12) . 7
O4 Cl2 O4 180(2) . 7
C5 N1 C1 116.7(8) . .
C5 N1 Cd1 114.0(6) . 4_465
C1 N1 Cd1 125.8(6) . 4_465
C12 N2 N3 107.7(7) . .
C12 N2 Cd1 140.3(6) . .
N3 N2 Cd1 110.5(5) . .
C13 N3 N2 106.6(6) . .
C12 N4 C13 106.0(6) . .
C12 N4 N5 127.0(7) . .
C13 N4 N5 126.9(7) . .
N4 N5 H5A 109.3 . .
N4 N5 H5B 109.0 . .
H5A N5 H5B 109.5 . .
C23 N6 C22 114.6(7) . .
C23 N6 Cd1 127.9(6) . 4_455
C22 N6 Cd1 117.0(6) . 4_455
Cl1 O2 O2 50(2) . 7
C28 O6 C25 116(2) . .

loop_
_geom_bond_atom_site_label_1
_geom_bond_atom_site_label_2
_geom_bond_distance
_geom_bond_site_symmetry_2
C1 N1 1.318(12) .
C1 C2 1.378(13) .
C1 H1 0.9500 .
C2 C3 1.369(13) .
C2 H2 0.9500 .
C3 C4 1.399(13) .
C3 C6 1.479(12) .
C4 C5 1.409(12) .
C4 H4 0.9500 .
C5 N1 1.312(12) .
C5 H5 0.9500 .
C6 C11 1.376(12) .
C6 C7 1.414(12) .
C7 C8 1.348(14) .
C7 H7 0.9500 .
C8 C9 1.385(15) .
C8 H8 0.9500 .
C9 C10 1.423(11) .
C9 H9 0.9500 .
C10 C11 1.363(13) .
C10 C12 1.481(11) .
C11 H11 0.9500 .
C12 N2 1.310(11) .
C12 N4 1.348(11) .
C13 N3 1.300(10) .
C13 N4 1.359(10) .
C13 C14 1.489(11) .
C14 C19 1.359(12) .
C14 C15 1.409(12) .
C15 C16 1.382(14) .
C15 H15 0.9500 .
C16 C17 1.367(14) .
C16 H16 0.9500 .
C17 C18 1.370(13) .
C17 H17 0.9500 .
C18 C19 1.406(12) .
C18 C20 1.478(12) .
C19 H19 0.9500 .
C20 C24 1.359(12) .
C20 C21 1.404(13) .
C21 C22 1.357(14) .
C21 H21 0.9500 .
C22 N6 1.341(12) .
C22 H22 0.9500 .
C23 N6 1.332(12) .
C23 C24 1.389(13) .
C23 H23 0.9500 .
C24 H24 0.9500 .
C25 O6 1.350(10) .
C25 C26 1.351(10) .
C25 H25 0.9500 .
C26 C27 1.533(10) .
C26 H26 0.9500 .
C27 C28 1.337(10) .
C27 H27 0.9500 .
C28 O6 1.337(9) .
C28 C29 1.412(10) .
C29 O7 1.272(10) .
C29 H29 0.9500 .
Cd1 N2 2.312(7) 7
Cd1 N2 2.312(7) .
Cd1 N1 2.374(7) 3_654
Cd1 N1 2.374(7) 6_565
Cd1 N6 2.420(7) 3_554
Cd1 N6 2.420(7) 6
Cl1 O2 1.112(18) 7
Cl1 O2 1.112(18) .
Cl1 O1 1.365(11) 7
Cl1 O1 1.365(11) .
Cl2 O5 1.34(6) .
Cl2 O3 1.49(2) 7
Cl2 O3 1.49(2) .
Cl2 O4 1.52(3) .
Cl2 O4 1.52(3) 7
N1 Cd1 2.374(7) 4_465
N2 N3 1.393(10) .
N4 N5 1.388(9) .
N5 H5A 0.9100 .
N5 H5B 0.9100 .
N6 Cd1 2.420(7) 4_455
O2 O2 1.42(8) 7

loop_
_geom_torsion_atom_site_label_1
_geom_torsion_atom_site_label_2
_geom_torsion_atom_site_label_3
_geom_torsion_atom_site_label_4
_geom_torsion
_geom_torsion_site_symmetry_1
_geom_torsion_site_symmetry_4
N1 C1 C2 C3 -2.1(15) . .
C1 C2 C3 C4 -3.1(13) . .
C1 C2 C3 C6 174.2(8) . .
C2 C3 C4 C5 5.9(15) . .
C6 C3 C4 C5 -171.5(9) . .
C3 C4 C5 N1 -4.2(17) . .
C2 C3 C6 C11 -161.6(9) . .
C4 C3 C6 C11 15.6(13) . .
C2 C3 C6 C7 21.6(13) . .
C4 C3 C6 C7 -161.2(9) . .
C11 C6 C7 C8 1.1(13) . .
C3 C6 C7 C8 178.0(9) . .
C6 C7 C8 C9 -0.3(15) . .
C7 C8 C9 C10 -0.6(15) . .
C8 C9 C10 C11 0.7(13) . .
C8 C9 C10 C12 179.3(8) . .
C9 C10 C11 C6 0.0(13) . .
C12 C10 C11 C6 -178.6(8) . .
C7 C6 C11 C10 -1.0(13) . .
C3 C6 C11 C10 -177.8(8) . .
C11 C10 C12 N2 -97.8(10) . .
C9 C10 C12 N2 83.6(11) . .
C11 C10 C12 N4 76.6(11) . .
C9 C10 C12 N4 -102.0(9) . .
N3 C13 C14 C19 -145.8(9) . .
N4 C13 C14 C19 33.0(13) . .
N3 C13 C14 C15 31.6(12) . .
N4 C13 C14 C15 -149.6(9) . .
C19 C14 C15 C16 -0.7(14) . .
C13 C14 C15 C16 -178.1(9) . .
C14 C15 C16 C17 -0.9(16) . .
C15 C16 C17 C18 2.8(17) . .
C16 C17 C18 C19 -2.9(16) . .
C16 C17 C18 C20 -179.5(10) . .
C15 C14 C19 C18 0.4(13) . .
C13 C14 C19 C18 177.7(8) . .
C17 C18 C19 C14 1.3(13) . .
C20 C18 C19 C14 177.9(8) . .
C17 C18 C20 C24 23.2(14) . .
C19 C18 C20 C24 -153.2(9) . .
C17 C18 C20 C21 -160.2(10) . .
C19 C18 C20 C21 23.4(13) . .
C24 C20 C21 C22 1.1(14) . .
C18 C20 C21 C22 -175.6(9) . .
C20 C21 C22 N6 0.9(17) . .
C21 C20 C24 C23 -1.6(13) . .
C18 C20 C24 C23 175.2(9) . .
N6 C23 C24 C20 0.0(14) . .
O6 C25 C26 C27 0.0(2) . .
C25 C26 C27 C28 0.0(2) . .
C26 C27 C28 O6 0.0(4) . .
C26 C27 C28 C29 179.9(7) . .
C27 C28 C29 O7 179.9(6) . .
O6 C28 C29 O7 -0.2(6) . .
C4 C5 N1 C1 -0.9(16) . .
C4 C5 N1 Cd1 159.0(9) . 4_465
C2 C1 N1 C5 4.2(15) . .
C2 C1 N1 Cd1 -153.2(7) . 4_465
N4 C12 N2 N3 0.5(9) . .
C10 C12 N2 N3 175.5(8) . .
N4 C12 N2 Cd1 164.2(6) . .
C10 C12 N2 Cd1 -20.7(14) . .
N2 Cd1 N2 C12 -69.5(8) 7 .
N1 Cd1 N2 C12 -4.7(13) 3_654 .
N1 Cd1 N2 C12 129.4(9) 6_565 .
N6 Cd1 N2 C12 42.4(9) 3_554 .
N6 Cd1 N2 C12 -154.1(8) 6 .
N2 Cd1 N2 N3 93.9(5) 7 .
N1 Cd1 N2 N3 158.7(6) 3_654 .
N1 Cd1 N2 N3 -67.1(5) 6_565 .
N6 Cd1 N2 N3 -154.1(5) 3_554 .
N6 Cd1 N2 N3 9.4(6) 6 .
N4 C13 N3 N2 -0.3(9) . .
C14 C13 N3 N2 178.6(7) . .
C12 N2 N3 C13 -0.1(9) . .
Cd1 N2 N3 C13 -169.1(5) . .
N2 C12 N4 C13 -0.7(9) . .
C10 C12 N4 C13 -176.0(7) . .
N2 C12 N4 N5 176.3(8) . .
C10 C12 N4 N5 1.0(14) . .
N3 C13 N4 C12 0.6(9) . .
C14 C13 N4 C12 -178.3(8) . .
N3 C13 N4 N5 -176.4(8) . .
C14 C13 N4 N5 4.8(14) . .
C24 C23 N6 C22 1.9(13) . .
C24 C23 N6 Cd1 -170.2(7) . 4_455
C21 C22 N6 C23 -2.4(15) . .
C21 C22 N6 Cd1 170.6(9) . 4_455
O1 Cl1 O2 O2 109(3) 7 7
O1 Cl1 O2 O2 -117(2) . 7
C27 C28 O6 C25 0.0(6) . .
C29 C28 O6 C25 -179.9(4) . .
C26 C25 O6 C28 0.0(5) . .
